data_7248950
loop_
_publ_author_name
'Pr\;etka, Dominika'
'Marcinkowski, Dawid'
'Siwiak, Agnieszka'
'Kubicki, Maciej'
'Consiglio, Giuseppe'
'Patroniak, Violetta'
'Gorczy\'nski, Adam'

_publ_section_title
;
 Crystal engineering of monometallic lanthanide(iii) supramolecular
 systems within the N3-tridentate hydrazone Schiff-base ligand
;
_journal_issue 31
_journal_name_full CrystEngComm
_journal_page_first 4167
_journal_page_last 4180
_journal_paper_doi 10.1039/D4CE00450G
_journal_volume 26
_journal_year 2024
_chemical_formula_moiety 'C25 H26 Eu F9 N10 O9 S3'
_chemical_formula_sum 'C25 H26 Eu F9 N10 O9 S3'
_chemical_formula_weight 1029.70
_space_group_crystal_system orthorhombic
_space_group_IT_number 29
_space_group_name_Hall 'P 2c -2ac'
_space_group_name_H-M_alt 'P c a 21'
_atom_sites_solution_hydrogens geom
_audit_creation_method SHELXL-2013
_audit_update_record
;
2016-01-10 deposited with the CCDC.	2024-07-03 downloaded from the CCDC.
;
_cell_angle_alpha 90
_cell_angle_beta 90
_cell_angle_gamma 90
_cell_formula_units_Z 4
_cell_length_a 10.8953(2)
_cell_length_b 17.1060(3)
_cell_length_c 19.8121(5)
_cell_measurement_reflns_used 5766
_cell_measurement_temperature 295(2)
_cell_measurement_theta_max 27.9360
_cell_measurement_theta_min 3.2090
_cell_volume 3692.48(13)
_computing_cell_refinement 'CrysAlis Pro (Agilent Technologies (2011))'
_computing_data_collection 'CrysAlis Pro (Agilent Technologies (2011))'
_computing_data_reduction 'CrysAlis Pro (Agilent Technologies (2011))'
_computing_molecular_graphics 'Mercury (MacRae et al., 2009)'
_computing_publication_material 'SHELXL-2013 (Sheldrick, 2013)'
_computing_structure_refinement 'SHELXL-2013 (Sheldrick, 2013)'
_computing_structure_solution 'SIR92 (Altomare et al., 1993)'
_diffrn_ambient_temperature 295(2)
_diffrn_detector_area_resol_mean 16.1544
_diffrn_measured_fraction_theta_full 0.998
_diffrn_measured_fraction_theta_max 0.955
_diffrn_measurement_device_type 'Xcalibur, Eos'
_diffrn_measurement_method \w-scan
_diffrn_radiation_monochromator graphite
_diffrn_radiation_source 'Enhance (Mo) X-ray Source'
_diffrn_radiation_type 'Mo K\a'
_diffrn_radiation_wavelength 0.7107
_diffrn_reflns_av_R_equivalents 0.0202
_diffrn_reflns_av_unetI/netI 0.0140
_diffrn_reflns_Laue_measured_fraction_full 0.998
_diffrn_reflns_Laue_measured_fraction_max 0.955
_diffrn_reflns_limit_h_max 14
_diffrn_reflns_limit_h_min -14
_diffrn_reflns_limit_k_max 22
_diffrn_reflns_limit_k_min -22
_diffrn_reflns_limit_l_max 26
_diffrn_reflns_limit_l_min -26
_diffrn_reflns_number 51185
_diffrn_reflns_point_group_measured_fraction_full 0.999
_diffrn_reflns_point_group_measured_fraction_max 0.915
_diffrn_reflns_theta_full 25.000
_diffrn_reflns_theta_max 28.226
_diffrn_reflns_theta_min 3.024
_exptl_absorpt_coefficient_mu 1.977
_exptl_absorpt_correction_T_max 1.00000
_exptl_absorpt_correction_T_min 0.64927
_exptl_absorpt_correction_type multi-scan
_exptl_absorpt_process_details
;
CrysAlisPro, Agilent Technologies,
Version 1.171.36.28 (release 01-02-2013 CrysAlis171 .NET)
(compiled Feb  1 2013,16:14:44)
Empirical absorption correction using spherical harmonics,
 implemented in SCALE3 ABSPACK scaling algorithm.
;
_exptl_crystal_colour yellow
_exptl_crystal_density_diffrn 1.852
_exptl_crystal_description plate
_exptl_crystal_F_000 2040
_exptl_crystal_size_max 0.3
_exptl_crystal_size_mid 0.3
_exptl_crystal_size_min 0.1
_refine_diff_density_max 1.043
_refine_diff_density_min -0.508
_refine_diff_density_rms 0.066
_refine_ls_abs_structure_details
;
 Flack x determined using 3531 quotients [(I+)-(I-)]/[(I+)+(I-)]
 (Parsons and Flack (2004), Acta Cryst. A60, s61).
;
_refine_ls_abs_structure_Flack 0.265(2)
_refine_ls_extinction_method none
_refine_ls_goodness_of_fit_ref 1.038
_refine_ls_hydrogen_treatment constr
_refine_ls_matrix_type full
_refine_ls_number_parameters 518
_refine_ls_number_reflns 8358
_refine_ls_number_restraints 1
_refine_ls_restrained_S_all 1.037
_refine_ls_R_factor_all 0.0286
_refine_ls_R_factor_gt 0.0257
_refine_ls_shift/su_max 0.001
_refine_ls_shift/su_mean 0.000
_refine_ls_structure_factor_coef Fsqd
_refine_ls_weighting_details 'w=1/[\s^2^(Fo^2^)+(0.0364P)^2^+3.6370P] where P=(Fo^2^+2Fc^2^)/3'
_refine_ls_weighting_scheme calc
_refine_ls_wR_factor_gt 0.0659
_refine_ls_wR_factor_ref 0.0680
_reflns_Friedel_coverage 0.863
_reflns_Friedel_fraction_full 0.999
_reflns_Friedel_fraction_max 0.874
_reflns_number_gt 7868
_reflns_number_total 8358
_reflns_threshold_expression 'I > 2\s(I)'
_cod_data_source_file d4ce00450g2.cif
_cod_data_source_block 05
_cod_depositor_comments 'Adding full bibliography for 7248946--7248974.cif.'
_cod_database_code 7248950
_shelx_space_group_comment
;
The symmetry employed for this shelxl refinement is uniquely defined
by the following loop, which should always be used as a source of
symmetry information in preference to the above space-group names.
They are only intended as comments.
;
_shelxl_version_number 2013-4

loop_
_space_group_symop_operation_xyz
'x, y, z'
'-x, -y, z+1/2'
'-x+1/2, y, z+1/2'
'x+1/2, -y, z'

loop_
_atom_site_label
_atom_site_type_symbol
_atom_site_fract_x
_atom_site_fract_y
_atom_site_fract_z
_atom_site_U_iso_or_equiv
_atom_site_adp_type
_atom_site_occupancy
_atom_site_site_symmetry_order
_atom_site_calc_flag
_atom_site_refinement_flags_posn
_atom_site_refinement_flags_adp
_atom_site_refinement_flags_occupancy
_atom_site_disorder_assembly
_atom_site_disorder_group
Eu1 Eu 0.44331(2) 0.24269(2) 0.10012(3) 0.02693(7) Uani 1 1 d . . . . .
N1A N 0.4789(4) 0.1206(2) 0.0290(2) 0.0342(9) Uani 1 1 d . . . . .
C2A C 0.4192(5) 0.0526(3) 0.0367(3) 0.0352(11) Uani 1 1 d . . . . .
C3A C 0.4433(6) -0.0132(3) -0.0037(3) 0.0485(14) Uani 1 1 d . . . . .
H3A H 0.4012 -0.0599 0.0028 0.058 Uiso 1 1 calc R U . . .
C4A C 0.5307(7) -0.0062(4) -0.0527(3) 0.0550(16) Uani 1 1 d . . . . .
H4A H 0.5503 -0.0491 -0.0796 0.066 Uiso 1 1 calc R U . . .
C5A C 0.5891(6) 0.0628(4) -0.0624(3) 0.0512(15) Uani 1 1 d . . . . .
H5A H 0.6469 0.0680 -0.0966 0.061 Uiso 1 1 calc R U . . .
C6A C 0.5619(5) 0.1249(4) -0.0212(3) 0.0434(13) Uani 1 1 d . . . . .
H6A H 0.6026 0.1720 -0.0283 0.052 Uiso 1 1 calc R U . . .
N7A N 0.3280(4) 0.0507(2) 0.0858(2) 0.0373(11) Uani 1 1 d . . . . .
C7A C 0.2517(7) -0.0171(3) 0.1000(5) 0.0682(19) Uani 1 1 d . . . . .
H7A1 H 0.2737 -0.0385 0.1431 0.102 Uiso 1 1 calc R U . . .
H7A2 H 0.2642 -0.0559 0.0656 0.102 Uiso 1 1 calc R U . . .
H7A3 H 0.1670 -0.0017 0.1006 0.102 Uiso 1 1 calc R U . . .
N8A N 0.3114(4) 0.1171(2) 0.1219(2) 0.0319(9) Uani 1 1 d . . . . .
C9A C 0.2303(5) 0.1188(3) 0.1697(3) 0.0351(11) Uani 1 1 d . . . . .
H9A H 0.1809 0.0759 0.1796 0.042 Uiso 1 1 calc R U . . .
C10A C 0.2212(5) 0.1906(4) 0.2061(3) 0.0377(13) Uani 1 1 d . . . . .
N11A N 0.1545(5) 0.2009(3) 0.2633(3) 0.0473(13) Uani 1 1 d . . . . .
C11A C 0.0833(8) 0.1424(5) 0.3003(4) 0.069(2) Uani 1 1 d . . . . .
H11A H 0.0225 0.1202 0.2709 0.104 Uiso 1 1 calc R U . . .
H11B H 0.0436 0.1668 0.3381 0.104 Uiso 1 1 calc R U . . .
H11C H 0.1371 0.1020 0.3161 0.104 Uiso 1 1 calc R U . . .
C12A C 0.1752(7) 0.2757(4) 0.2840(4) 0.0591(18) Uani 1 1 d . . . . .
H12A H 0.1422 0.2996 0.3220 0.071 Uiso 1 1 calc R U . . .
C13A C 0.2520(7) 0.3086(3) 0.2392(4) 0.0543(16) Uani 1 1 d . . . . .
H13A H 0.2811 0.3597 0.2411 0.065 Uiso 1 1 calc R U . . .
N14A N 0.2814(6) 0.2544(3) 0.1895(3) 0.0362(13) Uani 1 1 d . . . . .
N1B N 0.5076(5) 0.3618(3) 0.1673(2) 0.0422(10) Uani 1 1 d . . . . .
C2B C 0.4519(5) 0.4330(3) 0.1640(3) 0.0409(12) Uani 1 1 d . . . . .
C3B C 0.4870(8) 0.4943(4) 0.2055(4) 0.071(2) Uani 1 1 d . . . . .
H3B H 0.4486 0.5426 0.2017 0.085 Uiso 1 1 calc R U . . .
C4B C 0.5771(8) 0.4836(5) 0.2514(5) 0.081(3) Uani 1 1 d . . . . .
H4B H 0.6000 0.5242 0.2801 0.097 Uiso 1 1 calc R U . . .
C5B C 0.6340(7) 0.4133(5) 0.2553(4) 0.072(2) Uani 1 1 d . . . . .
H5B H 0.6972 0.4056 0.2861 0.087 Uiso 1 1 calc R U . . .
C6B C 0.5980(6) 0.3534(4) 0.2136(3) 0.0508(14) Uani 1 1 d . . . . .
H6B H 0.6371 0.3052 0.2174 0.061 Uiso 1 1 calc R U . . .
N7B N 0.3573(5) 0.4403(2) 0.1189(2) 0.0456(12) Uani 1 1 d . . . . .
C7B C 0.3084(8) 0.5154(3) 0.0982(6) 0.077(2) Uani 1 1 d . . . . .
H7B1 H 0.3187 0.5215 0.0504 0.115 Uiso 1 1 calc R U . . .
H7B2 H 0.3515 0.5564 0.1213 0.115 Uiso 1 1 calc R U . . .
H7B3 H 0.2227 0.5179 0.1093 0.115 Uiso 1 1 calc R U . . .
N8B N 0.3226(4) 0.3744(2) 0.0854(2) 0.0358(11) Uani 1 1 d . . . . .
C9B C 0.2330(5) 0.3776(3) 0.0432(3) 0.0399(12) Uani 1 1 d . . . . .
H9B H 0.1887 0.4232 0.0358 0.048 Uiso 1 1 calc R U . . .
C10B C 0.2056(5) 0.3058(3) 0.0081(3) 0.0392(12) Uani 1 1 d . . . . .
N11B N 0.1219(5) 0.2974(3) -0.0417(3) 0.0524(13) Uani 1 1 d . . . . .
C11B C 0.0404(8) 0.3584(5) -0.0691(5) 0.079(3) Uani 1 1 d . . . . .
H11D H -0.0113 0.3361 -0.1033 0.119 Uiso 1 1 calc R U . . .
H11E H 0.0889 0.3995 -0.0884 0.119 Uiso 1 1 calc R U . . .
H11F H -0.0096 0.3792 -0.0335 0.119 Uiso 1 1 calc R U . . .
C12B C 0.1305(8) 0.2231(5) -0.0634(4) 0.062(2) Uani 1 1 d . . . . .
H12B H 0.0851 0.2003 -0.0979 0.075 Uiso 1 1 calc R U . . .
C13B C 0.2173(7) 0.1882(4) -0.0258(4) 0.0546(18) Uani 1 1 d . . . . .
H13B H 0.2413 0.1362 -0.0301 0.065 Uiso 1 1 calc R U . . .
N14B N 0.2650(6) 0.2397(3) 0.0193(4) 0.0425(14) Uani 1 1 d . . . . .
S1C S 0.78783(13) 0.24995(7) 0.06763(9) 0.0406(3) Uani 1 1 d . . . . .
O11C O 0.7998(5) 0.3296(3) 0.0524(3) 0.0771(15) Uani 1 1 d . . . . .
O12C O 0.8285(5) 0.1962(3) 0.0172(3) 0.0645(13) Uani 1 1 d . . . . .
O13C O 0.6722(3) 0.2293(2) 0.0987(4) 0.0464(8) Uani 1 1 d . . . . .
C1C C 0.8996(7) 0.2369(5) 0.1350(5) 0.067(2) Uani 1 1 d . . . . .
F11C F 0.9117(5) 0.1628(4) 0.1520(4) 0.112(2) Uani 1 1 d . . . . .
F12C F 0.8703(6) 0.2771(5) 0.1900(3) 0.120(2) Uani 1 1 d . . . . .
F13C F 1.0083(4) 0.2621(4) 0.1151(4) 0.110(3) Uani 1 1 d . . . . .
S1D S 0.51480(13) 0.10730(9) 0.24562(8) 0.0411(3) Uani 1 1 d . . . . .
O11D O 0.4190(4) 0.1122(3) 0.2934(2) 0.0625(13) Uani 1 1 d . . . . .
O12D O 0.5306(6) 0.0333(3) 0.2135(3) 0.0761(16) Uani 1 1 d . . . . .
O13D O 0.5200(4) 0.1728(3) 0.1989(2) 0.0480(10) Uani 1 1 d . . . . .
C1D C 0.6522(7) 0.1211(7) 0.2955(5) 0.082(3) Uani 1 1 d . . . . .
F11D F 0.6599(6) 0.0647(6) 0.3404(4) 0.162(4) Uani 1 1 d . . . . .
F12D F 0.6510(7) 0.1848(6) 0.3268(4) 0.155(3) Uani 1 1 d . . . . .
F13D F 0.7516(5) 0.1201(5) 0.2594(3) 0.134(3) Uani 1 1 d . . . . .
S1E S 0.50858(14) 0.38327(9) -0.03926(9) 0.0452(3) Uani 1 1 d . . . . .
O11E O 0.5436(6) 0.4530(3) -0.0033(3) 0.0837(18) Uani 1 1 d . . . . .
O12E O 0.4006(4) 0.3859(3) -0.0810(3) 0.0672(14) Uani 1 1 d . . . . .
O13E O 0.5190(4) 0.3117(2) 0.0003(2) 0.0460(9) Uani 1 1 d . . . . .
C1E C 0.6292(8) 0.3736(7) -0.1009(5) 0.085(3) Uani 1 1 d . . . . .
F11E F 0.6183(9) 0.3062(7) -0.1331(5) 0.178(4) Uani 1 1 d . . . . .
F12E F 0.7353(5) 0.3779(6) -0.0792(3) 0.177(4) Uani 1 1 d . . . . .
F13E F 0.6169(6) 0.4261(6) -0.1478(4) 0.173(4) Uani 1 1 d . . . . .

loop_
_atom_site_aniso_label
_atom_site_aniso_U_11
_atom_site_aniso_U_22
_atom_site_aniso_U_33
_atom_site_aniso_U_23
_atom_site_aniso_U_13
_atom_site_aniso_U_12
Eu1 0.02677(10) 0.02666(10) 0.02737(10) 0.0010(2) 0.00027(17) -0.00049(7)
N1A 0.033(2) 0.035(2) 0.035(2) -0.0005(17) 0.0025(18) 0.0022(17)
C2A 0.042(3) 0.028(2) 0.035(3) -0.0021(19) -0.003(2) 0.004(2)
C3A 0.060(4) 0.033(3) 0.053(3) -0.010(2) 0.003(3) 0.005(2)
C4A 0.068(4) 0.049(3) 0.049(3) -0.016(3) 0.001(3) 0.015(3)
C5A 0.049(3) 0.062(4) 0.042(3) -0.010(3) 0.008(3) 0.013(3)
C6A 0.044(3) 0.042(3) 0.044(3) 0.003(3) 0.006(2) 0.004(2)
N7A 0.046(2) 0.0287(18) 0.037(3) -0.0039(16) 0.0044(19) -0.0062(16)
C7A 0.095(5) 0.042(3) 0.067(4) -0.016(5) 0.030(5) -0.026(3)
N8A 0.033(2) 0.0300(19) 0.033(2) -0.0009(14) -0.0017(16) -0.0001(15)
C9A 0.034(3) 0.035(2) 0.036(3) 0.004(2) 0.001(2) -0.005(2)
C10A 0.029(3) 0.043(3) 0.041(3) 0.002(2) 0.007(2) 0.002(2)
N11A 0.053(3) 0.039(3) 0.050(3) 0.001(2) 0.023(2) -0.002(2)
C11A 0.083(5) 0.065(4) 0.060(4) 0.002(4) 0.033(4) -0.019(4)
C12A 0.067(4) 0.052(3) 0.058(4) -0.012(3) 0.030(4) 0.002(3)
C13A 0.068(4) 0.038(3) 0.057(4) -0.010(3) 0.024(3) -0.002(3)
N14A 0.039(3) 0.031(2) 0.039(3) 0.0000(18) 0.010(2) 0.0007(18)
N1B 0.045(3) 0.039(2) 0.043(3) -0.004(2) -0.001(2) -0.007(2)
C2B 0.051(3) 0.032(3) 0.039(3) -0.003(2) 0.006(2) -0.008(2)
C3B 0.089(6) 0.044(4) 0.080(5) -0.025(4) -0.002(5) -0.012(4)
C4B 0.090(6) 0.067(5) 0.086(6) -0.031(5) -0.025(5) -0.017(4)
C5B 0.071(5) 0.082(5) 0.064(5) -0.010(4) -0.023(4) -0.014(4)
C6B 0.045(3) 0.059(4) 0.048(3) -0.001(3) -0.011(3) -0.005(3)
N7B 0.061(3) 0.027(2) 0.049(3) -0.0033(16) -0.002(2) 0.0038(19)
C7B 0.115(6) 0.035(3) 0.080(4) -0.006(5) -0.025(6) 0.018(3)
N8B 0.039(2) 0.0301(18) 0.038(3) -0.0015(15) 0.0026(18) 0.0007(16)
C9B 0.039(3) 0.036(2) 0.045(3) 0.005(2) 0.002(2) 0.009(2)
C10B 0.032(2) 0.042(3) 0.044(3) 0.006(2) -0.002(2) -0.001(2)
N11B 0.042(3) 0.051(3) 0.065(3) 0.010(3) -0.018(3) 0.001(2)
C11B 0.070(5) 0.080(6) 0.087(6) 0.013(5) -0.040(4) 0.016(4)
C12B 0.067(5) 0.055(4) 0.065(5) 0.000(4) -0.034(4) -0.008(4)
C13B 0.058(4) 0.036(3) 0.069(5) -0.001(3) -0.028(3) -0.003(3)
N14B 0.036(3) 0.040(3) 0.052(3) 0.005(2) -0.012(2) -0.006(2)
S1C 0.0347(7) 0.0379(6) 0.0492(7) 0.0047(5) -0.0001(6) -0.0013(5)
O11C 0.085(4) 0.041(2) 0.105(4) 0.013(3) -0.016(3) -0.012(2)
O12C 0.057(3) 0.064(3) 0.073(3) -0.015(3) 0.013(2) 0.000(2)
O13C 0.0260(14) 0.074(2) 0.0394(17) 0.003(4) 0.001(3) 0.0029(15)
C1C 0.036(3) 0.092(6) 0.073(5) 0.019(4) -0.005(3) -0.004(3)
F11C 0.086(4) 0.115(5) 0.134(5) 0.064(4) -0.031(4) 0.005(3)
F12C 0.080(4) 0.212(7) 0.067(3) -0.027(4) -0.015(3) -0.004(4)
F13C 0.035(2) 0.175(5) 0.120(7) 0.042(4) -0.015(3) -0.026(2)
S1D 0.0404(7) 0.0470(8) 0.0360(7) 0.0103(6) 0.0026(6) 0.0081(6)
O11D 0.050(2) 0.091(4) 0.046(3) 0.014(2) 0.012(2) 0.009(2)
O12D 0.090(4) 0.052(3) 0.086(4) -0.005(3) 0.007(3) 0.020(3)
O13D 0.051(2) 0.052(2) 0.041(2) 0.0157(19) -0.0128(19) -0.004(2)
C1D 0.052(4) 0.139(9) 0.054(4) 0.032(5) -0.016(4) -0.010(5)
F11D 0.094(4) 0.258(9) 0.134(6) 0.134(6) -0.057(4) -0.030(5)
F12D 0.131(6) 0.200(8) 0.134(6) -0.073(6) -0.061(5) -0.016(6)
F13D 0.040(2) 0.264(9) 0.097(4) 0.051(5) 0.000(3) -0.008(4)
S1E 0.0453(8) 0.0494(8) 0.0408(8) 0.0096(6) 0.0028(7) -0.0019(6)
O11E 0.118(5) 0.051(3) 0.082(4) -0.004(3) -0.003(4) -0.014(3)
O12E 0.046(2) 0.100(4) 0.055(3) 0.017(3) -0.006(2) 0.005(3)
O13E 0.042(2) 0.045(2) 0.050(2) 0.0079(19) 0.0084(19) -0.0004(18)
C1E 0.065(5) 0.133(8) 0.056(5) 0.037(5) 0.022(4) 0.017(5)
F11E 0.176(8) 0.216(10) 0.144(7) -0.073(7) 0.087(6) 0.012(7)
F12E 0.039(3) 0.396(13) 0.097(4) 0.091(6) 0.005(3) 0.009(5)
F13E 0.112(5) 0.286(11) 0.121(5) 0.142(7) 0.048(4) 0.052(6)

loop_
_atom_type_symbol
_atom_type_description
_atom_type_scat_dispersion_real
_atom_type_scat_dispersion_imag
_atom_type_scat_source
C C 0.0033 0.0016 'International Tables Vol C Tables 4.2.6.8 and 6.1.1.4'
H H 0.0000 0.0000 'International Tables Vol C Tables 4.2.6.8 and 6.1.1.4'
N N 0.0061 0.0033 'International Tables Vol C Tables 4.2.6.8 and 6.1.1.4'
O O 0.0106 0.0060 'International Tables Vol C Tables 4.2.6.8 and 6.1.1.4'
F F 0.0171 0.0103 'International Tables Vol C Tables 4.2.6.8 and 6.1.1.4'
S S 0.1246 0.1234 'International Tables Vol C Tables 4.2.6.8 and 6.1.1.4'
Eu Eu -0.1578 3.6682 'International Tables Vol C Tables 4.2.6.8 and 6.1.1.4'

loop_
_geom_angle_atom_site_label_1
_geom_angle_atom_site_label_2
_geom_angle_atom_site_label_3
_geom_angle
_geom_angle_site_symmetry_1
_geom_angle_site_symmetry_3
_geom_angle_publ_flag
O13D Eu1 O13E 140.28(13) . . ?
O13D Eu1 O13C 67.89(19) . . ?
O13E Eu1 O13C 72.49(19) . . ?
O13D Eu1 N14A 73.38(18) . . ?
O13E Eu1 N14A 140.30(15) . . ?
O13C Eu1 N14A 135.7(2) . . ?
O13D Eu1 N14B 139.83(16) . . ?
O13E Eu1 N14B 75.86(18) . . ?
O13C Eu1 N14B 139.4(2) . . ?
N14A Eu1 N14B 84.71(18) . . ?
O13D Eu1 N1B 83.01(15) . . ?
O13E Eu1 N1B 86.74(15) . . ?
O13C Eu1 N1B 78.70(17) . . ?
N14A Eu1 N1B 76.07(17) . . ?
N14B Eu1 N1B 124.31(17) . . ?
O13D Eu1 N1A 89.42(15) . . ?
O13E Eu1 N1A 84.09(14) . . ?
O13C Eu1 N1A 76.54(16) . . ?
N14A Eu1 N1A 124.27(14) . . ?
N14B Eu1 N1A 75.49(17) . . ?
N1B Eu1 N1A 155.17(15) . . ?
O13D Eu1 N8A 69.75(13) . . ?
O13E Eu1 N8A 135.54(14) . . ?
O13C Eu1 N8A 118.23(13) . . ?
N14A Eu1 N8A 64.12(14) . . ?
N14B Eu1 N8A 70.45(15) . . ?
N1B Eu1 N8A 136.45(15) . . ?
N1A Eu1 N8A 60.20(13) . . ?
O13D Eu1 N8B 132.90(15) . . ?
O13E Eu1 N8B 70.44(13) . . ?
O13C Eu1 N8B 125.18(13) . . ?
N14A Eu1 N8B 69.94(15) . . ?
N14B Eu1 N8B 63.91(15) . . ?
N1B Eu1 N8B 60.41(15) . . ?
N1A Eu1 N8B 135.90(14) . . ?
N8A Eu1 N8B 116.56(12) . . ?
C2A N1A C6A 117.3(5) . . ?
C2A N1A Eu1 125.0(3) . . ?
C6A N1A Eu1 117.7(4) . . ?
N1A C2A N7A 116.5(4) . . ?
N1A C2A C3A 122.5(5) . . ?
N7A C2A C3A 120.9(5) . . ?
C4A C3A C2A 117.8(6) . . ?
C4A C3A H3A 121.1 . . ?
C2A C3A H3A 121.1 . . ?
C5A C4A C3A 120.3(6) . . ?
C5A C4A H4A 119.9 . . ?
C3A C4A H4A 119.9 . . ?
C4A C5A C6A 119.3(6) . . ?
C4A C5A H5A 120.3 . . ?
C6A C5A H5A 120.3 . . ?
N1A C6A C5A 122.8(6) . . ?
N1A C6A H6A 118.6 . . ?
C5A C6A H6A 118.6 . . ?
N8A N7A C2A 116.4(4) . . ?
N8A N7A C7A 119.4(5) . . ?
C2A N7A C7A 124.2(5) . . ?
N7A C7A H7A1 109.5 . . ?
N7A C7A H7A2 109.5 . . ?
H7A1 C7A H7A2 109.5 . . ?
N7A C7A H7A3 109.5 . . ?
H7A1 C7A H7A3 109.5 . . ?
H7A2 C7A H7A3 109.5 . . ?
C9A N8A N7A 119.7(4) . . ?
C9A N8A Eu1 118.4(3) . . ?
N7A N8A Eu1 121.8(3) . . ?
N8A C9A C10A 115.8(5) . . ?
N8A C9A H9A 122.1 . . ?
C10A C9A H9A 122.1 . . ?
N14A C10A N11A 111.6(6) . . ?
N14A C10A C9A 123.6(5) . . ?
N11A C10A C9A 124.7(5) . . ?
C10A N11A C12A 106.5(5) . . ?
C10A N11A C11A 127.9(6) . . ?
C12A N11A C11A 125.4(5) . . ?
N11A C11A H11A 109.5 . . ?
N11A C11A H11B 109.5 . . ?
H11A C11A H11B 109.5 . . ?
N11A C11A H11C 109.5 . . ?
H11A C11A H11C 109.5 . . ?
H11B C11A H11C 109.5 . . ?
C13A C12A N11A 107.3(5) . . ?
C13A C12A H12A 126.3 . . ?
N11A C12A H12A 126.3 . . ?
C12A C13A N14A 109.4(6) . . ?
C12A C13A H13A 125.3 . . ?
N14A C13A H13A 125.3 . . ?
C10A N14A C13A 105.2(6) . . ?
C10A N14A Eu1 117.4(4) . . ?
C13A N14A Eu1 135.7(4) . . ?
C6B N1B C2B 116.8(5) . . ?
C6B N1B Eu1 118.1(4) . . ?
C2B N1B Eu1 124.9(4) . . ?
N1B C2B N7B 116.6(5) . . ?
N1B C2B C3B 121.7(6) . . ?
N7B C2B C3B 121.7(6) . . ?
C4B C3B C2B 119.9(8) . . ?
C4B C3B H3B 120.1 . . ?
C2B C3B H3B 120.1 . . ?
C3B C4B C5B 119.3(7) . . ?
C3B C4B H4B 120.3 . . ?
C5B C4B H4B 120.3 . . ?
C4B C5B C6B 119.8(7) . . ?
C4B C5B H5B 120.1 . . ?
C6B C5B H5B 120.1 . . ?
N1B C6B C5B 122.4(7) . . ?
N1B C6B H6B 118.8 . . ?
C5B C6B H6B 118.8 . . ?
N8B N7B C2B 116.8(4) . . ?
N8B N7B C7B 119.6(6) . . ?
C2B N7B C7B 122.8(5) . . ?
N7B C7B H7B1 109.5 . . ?
N7B C7B H7B2 109.5 . . ?
H7B1 C7B H7B2 109.5 . . ?
N7B C7B H7B3 109.5 . . ?
H7B1 C7B H7B3 109.5 . . ?
H7B2 C7B H7B3 109.5 . . ?
C9B N8B N7B 119.5(4) . . ?
C9B N8B Eu1 119.2(3) . . ?
N7B N8B Eu1 121.2(3) . . ?
N8B C9B C10B 115.8(5) . . ?
N8B C9B H9B 122.1 . . ?
C10B C9B H9B 122.1 . . ?
N14B C10B N11B 111.3(5) . . ?
N14B C10B C9B 123.0(5) . . ?
N11B C10B C9B 125.7(5) . . ?
C12B N11B C10B 106.7(5) . . ?
C12B N11B C11B 126.3(6) . . ?
C10B N11B C11B 126.9(6) . . ?
N11B C11B H11D 109.5 . . ?
N11B C11B H11E 109.5 . . ?
H11D C11B H11E 109.5 . . ?
N11B C11B H11F 109.5 . . ?
H11D C11B H11F 109.5 . . ?
H11E C11B H11F 109.5 . . ?
C13B C12B N11B 106.9(6) . . ?
C13B C12B H12B 126.5 . . ?
N11B C12B H12B 126.5 . . ?
C12B C13B N14B 110.2(6) . . ?
C12B C13B H13B 124.9 . . ?
N14B C13B H13B 124.9 . . ?
C10B N14B C13B 104.9(6) . . ?
C10B N14B Eu1 117.9(4) . . ?
C13B N14B Eu1 136.6(5) . . ?
O11C S1C O12C 116.6(4) . . ?
O11C S1C O13C 114.2(3) . . ?
O12C S1C O13C 114.2(3) . . ?
O11C S1C C1C 102.4(4) . . ?
O12C S1C C1C 103.1(4) . . ?
O13C S1C C1C 103.9(4) . . ?
S1C O13C Eu1 148.2(4) . . ?
F11C C1C F13C 107.5(7) . . ?
F11C C1C F12C 108.2(8) . . ?
F13C C1C F12C 107.0(8) . . ?
F11C C1C S1C 111.8(6) . . ?
F13C C1C S1C 109.8(6) . . ?
F12C C1C S1C 112.2(6) . . ?
O11D S1D O12D 116.2(4) . . ?
O11D S1D O13D 114.2(3) . . ?
O12D S1D O13D 113.3(3) . . ?
O11D S1D C1D 103.8(4) . . ?
O12D S1D C1D 105.0(5) . . ?
O13D S1D C1D 102.4(3) . . ?
S1D O13D Eu1 151.0(3) . . ?
F12D C1D F13D 106.9(9) . . ?
F12D C1D F11D 107.7(9) . . ?
F13D C1D F11D 108.1(9) . . ?
F12D C1D S1D 112.1(7) . . ?
F13D C1D S1D 112.9(7) . . ?
F11D C1D S1D 109.1(7) . . ?
O12E S1E O11E 118.4(4) . . ?
O12E S1E O13E 113.5(3) . . ?
O11E S1E O13E 114.1(3) . . ?
O12E S1E C1E 102.1(4) . . ?
O11E S1E C1E 102.6(5) . . ?
O13E S1E C1E 103.3(4) . . ?
S1E O13E Eu1 144.5(3) . . ?
F12E C1E F13E 107.7(9) . . ?
F12E C1E F11E 107.7(10) . . ?
F13E C1E F11E 104.4(10) . . ?
F12E C1E S1E 116.2(8) . . ?
F13E C1E S1E 110.2(7) . . ?
F11E C1E S1E 110.0(7) . . ?

loop_
_geom_bond_atom_site_label_1
_geom_bond_atom_site_label_2
_geom_bond_distance
_geom_bond_site_symmetry_2
_geom_bond_publ_flag
Eu1 O13D 2.440(4) . ?
Eu1 O13E 2.445(4) . ?
Eu1 O13C 2.504(3) . ?
Eu1 N14A 2.508(6) . ?
Eu1 N14B 2.518(6) . ?
Eu1 N1B 2.532(5) . ?
Eu1 N1A 2.549(4) . ?
Eu1 N8A 2.621(4) . ?
Eu1 N8B 2.626(4) . ?
N1A C2A 1.342(7) . ?
N1A C6A 1.346(7) . ?
C2A N7A 1.391(7) . ?
C2A C3A 1.406(7) . ?
C3A C4A 1.365(9) . ?
C3A H3A 0.9300 . ?
C4A C5A 1.355(10) . ?
C4A H4A 0.9300 . ?
C5A C6A 1.372(9) . ?
C5A H5A 0.9300 . ?
C6A H6A 0.9300 . ?
N7A N8A 1.354(5) . ?
N7A C7A 1.453(7) . ?
C7A H7A1 0.9600 . ?
C7A H7A2 0.9600 . ?
C7A H7A3 0.9600 . ?
N8A C9A 1.295(7) . ?
C9A C10A 1.428(8) . ?
C9A H9A 0.9300 . ?
C10A N14A 1.315(8) . ?
C10A N11A 1.358(8) . ?
N11A C12A 1.363(9) . ?
N11A C11A 1.462(8) . ?
C11A H11A 0.9600 . ?
C11A H11B 0.9600 . ?
C11A H11C 0.9600 . ?
C12A C13A 1.344(9) . ?
C12A H12A 0.9300 . ?
C13A N14A 1.389(8) . ?
C13A H13A 0.9300 . ?
N1B C6B 1.354(8) . ?
N1B C2B 1.362(7) . ?
C2B N7B 1.371(8) . ?
C2B C3B 1.385(8) . ?
C3B C4B 1.351(12) . ?
C3B H3B 0.9300 . ?
C4B C5B 1.356(12) . ?
C4B H4B 0.9300 . ?
C5B C6B 1.373(10) . ?
C5B H5B 0.9300 . ?
C6B H6B 0.9300 . ?
N7B N8B 1.362(6) . ?
N7B C7B 1.448(7) . ?
C7B H7B1 0.9600 . ?
C7B H7B2 0.9600 . ?
C7B H7B3 0.9600 . ?
N8B C9B 1.287(7) . ?
C9B C10B 1.442(8) . ?
C9B H9B 0.9300 . ?
C10B N14B 1.322(7) . ?
C10B N11B 1.350(8) . ?
N11B C12B 1.346(10) . ?
N11B C11B 1.473(8) . ?
C11B H11D 0.9600 . ?
C11B H11E 0.9600 . ?
C11B H11F 0.9600 . ?
C12B C13B 1.344(10) . ?
C12B H12B 0.9300 . ?
C13B N14B 1.359(9) . ?
C13B H13B 0.9300 . ?
S1C O11C 1.402(4) . ?
S1C O12C 1.428(5) . ?
S1C O13C 1.446(5) . ?
S1C C1C 1.821(8) . ?
C1C F11C 1.317(10) . ?
C1C F13C 1.321(9) . ?
C1C F12C 1.327(11) . ?
S1D O11D 1.411(5) . ?
S1D O12D 1.427(6) . ?
S1D O13D 1.455(4) . ?
S1D C1D 1.809(8) . ?
C1D F12D 1.254(13) . ?
C1D F13D 1.298(10) . ?
C1D F11D 1.315(10) . ?
S1E O12E 1.439(5) . ?
S1E O11E 1.441(6) . ?
S1E O13E 1.459(4) . ?
S1E C1E 1.801(9) . ?
C1E F12E 1.236(11) . ?
C1E F13E 1.301(10) . ?
C1E F11E 1.323(14) . ?

loop_
_geom_torsion_atom_site_label_1
_geom_torsion_atom_site_label_2
_geom_torsion_atom_site_label_3
_geom_torsion_atom_site_label_4
_geom_torsion
_geom_torsion_site_symmetry_1
_geom_torsion_site_symmetry_2
_geom_torsion_site_symmetry_3
_geom_torsion_site_symmetry_4
_geom_torsion_publ_flag
C6A N1A C2A N7A -175.8(5) . . . . ?
Eu1 N1A C2A N7A 2.7(6) . . . . ?
C6A N1A C2A C3A 2.1(8) . . . . ?
Eu1 N1A C2A C3A -179.5(4) . . . . ?
N1A C2A C3A C4A -0.4(9) . . . . ?
N7A C2A C3A C4A 177.4(5) . . . . ?
C2A C3A C4A C5A -1.6(10) . . . . ?
C3A C4A C5A C6A 1.8(10) . . . . ?
C2A N1A C6A C5A -1.8(8) . . . . ?
Eu1 N1A C6A C5A 179.6(5) . . . . ?
C4A C5A C6A N1A -0.1(10) . . . . ?
N1A C2A N7A N8A -1.8(7) . . . . ?
C3A C2A N7A N8A -179.7(5) . . . . ?
N1A C2A N7A C7A 178.3(6) . . . . ?
C3A C2A N7A C7A 0.3(9) . . . . ?
C2A N7A N8A C9A -178.2(5) . . . . ?
C7A N7A N8A C9A 1.8(8) . . . . ?
C2A N7A N8A Eu1 0.3(6) . . . . ?
C7A N7A N8A Eu1 -179.8(5) . . . . ?
N7A N8A C9A C10A 178.5(5) . . . . ?
Eu1 N8A C9A C10A 0.0(6) . . . . ?
N8A C9A C10A N14A 6.4(9) . . . . ?
N8A C9A C10A N11A -170.7(6) . . . . ?
N14A C10A N11A C12A -0.5(8) . . . . ?
C9A C10A N11A C12A 176.8(6) . . . . ?
N14A C10A N11A C11A -175.1(7) . . . . ?
C9A C10A N11A C11A 2.3(11) . . . . ?
C10A N11A C12A C13A 0.5(8) . . . . ?
C11A N11A C12A C13A 175.2(8) . . . . ?
N11A C12A C13A N14A -0.3(9) . . . . ?
N11A C10A N14A C13A 0.4(8) . . . . ?
C9A C10A N14A C13A -177.0(6) . . . . ?
N11A C10A N14A Eu1 167.9(4) . . . . ?
C9A C10A N14A Eu1 -9.5(8) . . . . ?
C12A C13A N14A C10A -0.1(8) . . . . ?
C12A C13A N14A Eu1 -164.1(6) . . . . ?
C6B N1B C2B N7B -177.5(5) . . . . ?
Eu1 N1B C2B N7B -2.6(7) . . . . ?
C6B N1B C2B C3B 0.8(9) . . . . ?
Eu1 N1B C2B C3B 175.7(5) . . . . ?
N1B C2B C3B C4B -1.2(12) . . . . ?
N7B C2B C3B C4B 177.0(7) . . . . ?
C2B C3B C4B C5B 1.4(14) . . . . ?
C3B C4B C5B C6B -1.2(15) . . . . ?
C2B N1B C6B C5B -0.7(10) . . . . ?
Eu1 N1B C6B C5B -175.9(6) . . . . ?
C4B C5B C6B N1B 0.9(13) . . . . ?
N1B C2B N7B N8B 4.6(7) . . . . ?
C3B C2B N7B N8B -173.7(6) . . . . ?
N1B C2B N7B C7B -165.2(7) . . . . ?
C3B C2B N7B C7B 16.5(10) . . . . ?
C2B N7B N8B C9B 179.0(5) . . . . ?
C7B N7B N8B C9B -10.9(8) . . . . ?
C2B N7B N8B Eu1 -4.6(6) . . . . ?
C7B N7B N8B Eu1 165.5(6) . . . . ?
N7B N8B C9B C10B 177.7(5) . . . . ?
Eu1 N8B C9B C10B 1.2(6) . . . . ?
N8B C9B C10B N14B 2.0(9) . . . . ?
N8B C9B C10B N11B -174.9(5) . . . . ?
N14B C10B N11B C12B -1.1(8) . . . . ?
C9B C10B N11B C12B 176.2(6) . . . . ?
N14B C10B N11B C11B -178.7(7) . . . . ?
C9B C10B N11B C11B -1.4(11) . . . . ?
C10B N11B C12B C13B 1.0(9) . . . . ?
C11B N11B C12B C13B 178.6(8) . . . . ?
N11B C12B C13B N14B -0.6(10) . . . . ?
N11B C10B N14B C13B 0.7(8) . . . . ?
C9B C10B N14B C13B -176.6(6) . . . . ?
N11B C10B N14B Eu1 173.0(4) . . . . ?
C9B C10B N14B Eu1 -4.3(8) . . . . ?
C12B C13B N14B C10B 0.0(9) . . . . ?
C12B C13B N14B Eu1 -170.2(6) . . . . ?
O11C S1C O13C Eu1 44.5(8) . . . . ?
O12C S1C O13C Eu1 -93.2(6) . . . . ?
C1C S1C O13C Eu1 155.2(6) . . . . ?
O11C S1C C1C F11C -173.5(6) . . . . ?
O12C S1C C1C F11C -52.1(7) . . . . ?
O13C S1C C1C F11C 67.4(7) . . . . ?
O11C S1C C1C F13C -54.1(7) . . . . ?
O12C S1C C1C F13C 67.2(7) . . . . ?
O13C S1C C1C F13C -173.3(6) . . . . ?
O11C S1C C1C F12C 64.8(7) . . . . ?
O12C S1C C1C F12C -173.9(6) . . . . ?
O13C S1C C1C F12C -54.4(7) . . . . ?
O11D S1D O13D Eu1 -76.6(7) . . . . ?
O12D S1D O13D Eu1 59.4(7) . . . . ?
C1D S1D O13D Eu1 172.0(6) . . . . ?
O11D S1D C1D F12D -57.8(8) . . . . ?
O12D S1D C1D F12D 179.8(7) . . . . ?
O13D S1D C1D F12D 61.3(8) . . . . ?
O11D S1D C1D F13D -178.6(8) . . . . ?
O12D S1D C1D F13D 59.0(9) . . . . ?
O13D S1D C1D F13D -59.5(9) . . . . ?
O11D S1D C1D F11D 61.3(9) . . . . ?
O12D S1D C1D F11D -61.1(9) . . . . ?
O13D S1D C1D F11D -179.6(8) . . . . ?
O12E S1E O13E Eu1 -76.9(5) . . . . ?
O11E S1E O13E Eu1 62.7(6) . . . . ?
C1E S1E O13E Eu1 173.3(5) . . . . ?
O12E S1E C1E F12E 172.8(9) . . . . ?
O11E S1E C1E F12E 49.7(10) . . . . ?
O13E S1E C1E F12E -69.2(10) . . . . ?
O12E S1E C1E F13E 50.0(10) . . . . ?
O11E S1E C1E F13E -73.1(10) . . . . ?
O13E S1E C1E F13E 168.0(9) . . . . ?
O12E S1E C1E F11E -64.6(8) . . . . ?
O11E S1E C1E F11E 172.4(8) . . . . ?
O13E S1E C1E F11E 53.5(8) . . . . ?
